data_7212840
loop_
_publ_author_name
'Najar, Adel M.'
'Tidmarsh, Ian S.'
'Ward, Michael D.'

_publ_section_title
;
 Lead(ii) complexes of bis- and tris-bidentate compartmental ligands based
 on pyridyl-pyrazole and pyridyl-triazole fragments: coordination networks
 and a discrete dimeric box
;
_journal_issue 11
_journal_name_full CrystEngComm
_journal_page_first 3642
_journal_paper_doi 10.1039/c0ce00176g
_journal_volume 12
_journal_year 2010
_chemical_formula_sum 'C36 H37 Cl2 N13 O9 Pb'
_chemical_formula_weight 1073.88
_chemical_name_systematic
;
?
;
_space_group_IT_number 61
_symmetry_cell_setting orthorhombic
_symmetry_space_group_name_Hall '-P 2ac 2ab'
_symmetry_space_group_name_H-M 'P b c a'
_atom_sites_solution_hydrogens geom
_atom_sites_solution_primary direct
_atom_sites_solution_secondary difmap
_audit_creation_method SHELXL-97
_cell_angle_alpha 90.00
_cell_angle_beta 90.00
_cell_angle_gamma 90.00
_cell_formula_units_Z 8
_cell_length_a 17.4206(4)
_cell_length_b 22.1469(5)
_cell_length_c 24.5102(7)
_cell_measurement_reflns_used 6931
_cell_measurement_temperature 100(2)
_cell_measurement_theta_max 23.49
_cell_measurement_theta_min 2.34
_cell_volume 9456.3(4)
_computing_cell_refinement 'Bruker SAINT'
_computing_data_collection 'Bruker APEX2'
_computing_data_reduction 'Bruker SAINT'
_computing_molecular_graphics 'Bruker SHELXTL'
_computing_publication_material 'Bruker SHELXTL'
_computing_structure_refinement 'SHELXL-97 (Sheldrick, 2008)'
_computing_structure_solution 'SHELXS-97 (Sheldrick, 2008)'
_diffrn_ambient_temperature 100(2)
_diffrn_measured_fraction_theta_full 0.997
_diffrn_measured_fraction_theta_max 0.997
_diffrn_measurement_device_type 'Bruker APEX-II CCD'
_diffrn_measurement_method '\f and \w scans'
_diffrn_radiation_monochromator graphite
_diffrn_radiation_source 'sealed tube'
_diffrn_radiation_type MoK\a
_diffrn_radiation_wavelength 0.71073
_diffrn_reflns_av_R_equivalents 0.0594
_diffrn_reflns_av_sigmaI/netI 0.0564
_diffrn_reflns_limit_h_max 21
_diffrn_reflns_limit_h_min -19
_diffrn_reflns_limit_k_max 27
_diffrn_reflns_limit_k_min -26
_diffrn_reflns_limit_l_max 29
_diffrn_reflns_limit_l_min -18
_diffrn_reflns_number 46102
_diffrn_reflns_theta_full 25.76
_diffrn_reflns_theta_max 25.76
_diffrn_reflns_theta_min 2.02
_exptl_absorpt_coefficient_mu 3.743
_exptl_absorpt_correction_T_max 0.5070
_exptl_absorpt_correction_T_min 0.3805
_exptl_absorpt_correction_type multi-scan
_exptl_absorpt_process_details SADABS
_exptl_crystal_colour colourless
_exptl_crystal_density_diffrn 1.509
_exptl_crystal_density_method 'not measured'
_exptl_crystal_description block
_exptl_crystal_F_000 4256
_exptl_crystal_size_max 0.32
_exptl_crystal_size_mid 0.28
_exptl_crystal_size_min 0.21
_refine_diff_density_max 2.701
_refine_diff_density_min -1.583
_refine_diff_density_rms 0.162
_refine_ls_extinction_method none
_refine_ls_goodness_of_fit_ref 1.123
_refine_ls_hydrogen_treatment constr
_refine_ls_matrix_type full
_refine_ls_number_parameters 535
_refine_ls_number_reflns 9032
_refine_ls_number_restraints 530
_refine_ls_restrained_S_all 1.131
_refine_ls_R_factor_all 0.0936
_refine_ls_R_factor_gt 0.0623
_refine_ls_shift/su_max 0.001
_refine_ls_shift/su_mean 0.000
_refine_ls_structure_factor_coef Fsqd
_refine_ls_weighting_details 'calc w=1/[\s^2^(Fo^2^)+(0.0946P)^2^+18.4494P] where P=(Fo^2^+2Fc^2^)/3'
_refine_ls_weighting_scheme calc
_refine_ls_wR_factor_gt 0.1709
_refine_ls_wR_factor_ref 0.1832
_reflns_number_gt 5931
_reflns_number_total 9032
_reflns_threshold_expression >2sigma(I)
_cod_data_source_file c0ce00176g.txt
_cod_data_source_block imw1382_0m
_cod_depositor_comments
;
The following automatic conversions were performed:

'_symmetry_cell_setting' value 'Orthorhombic' changed to
'orthorhombic' according to
/home/saulius/struct/CIF-dictionaries/cif_core.dic dictionary named
'cif_core.dic' version 2.4.2 from
2011-04-26.

'_exptl_absorpt_correction_type' value 'Multi-scan'
changed to 'multi-scan' according to
/home/saulius/struct/CIF-dictionaries/cif_core.dic dictionary named
'cif_core.dic' version 2.4.2 from 2011-04-26.

Automatic conversion script
Id: cif_fix_values 1891 2012-01-12 08:04:46Z andrius 
;
_cod_original_sg_symbol_H-M 'Pbca '
_cod_database_code 7212840

loop_
_symmetry_equiv_pos_as_xyz
'x, y, z'
'x+1/2, -y+1/2, -z'
'-x, y+1/2, -z+1/2'
'-x+1/2, -y, z+1/2'
'-x, -y, -z'
'-x-1/2, y-1/2, z'
'x, -y-1/2, z-1/2'
'x-1/2, y, -z-1/2'

loop_
_atom_site_label
_atom_site_type_symbol
_atom_site_fract_x
_atom_site_fract_y
_atom_site_fract_z
_atom_site_U_iso_or_equiv
_atom_site_adp_type
_atom_site_occupancy
_atom_site_symmetry_multiplicity
_atom_site_calc_flag
_atom_site_refinement_flags
_atom_site_disorder_assembly
_atom_site_disorder_group
Pb1 Pb 0.530675(16) 0.734504(14) 0.569374(15) 0.03447(15) Uani 1 1 d . . .
N111 N 0.6743(4) 0.6859(3) 0.5496(4) 0.0501(10) Uani 1 1 d U . .
C112 C 0.7383(5) 0.7174(4) 0.5587(5) 0.0494(9) Uani 1 1 d U . .
C113 C 0.8091(5) 0.6961(4) 0.5436(5) 0.0511(10) Uani 1 1 d U . .
H113 H 0.8536 0.7204 0.5481 0.061 Uiso 1 1 calc R . .
C114 C 0.8147(5) 0.6383(4) 0.5215(5) 0.0525(10) Uani 1 1 d U . .
H114 H 0.8636 0.6223 0.5121 0.063 Uiso 1 1 calc R . .
C115 C 0.7500(5) 0.6046(4) 0.5132(5) 0.0526(11) Uani 1 1 d U . .
H115 H 0.7524 0.5651 0.4981 0.063 Uiso 1 1 calc R . .
C116 C 0.6806(5) 0.6308(4) 0.5277(5) 0.0515(10) Uani 1 1 d U . .
H116 H 0.6350 0.6082 0.5219 0.062 Uiso 1 1 calc R . .
N121 N 0.7360(4) 0.8675(3) 0.6152(3) 0.0448(8) Uani 1 1 d U . .
N122 N 0.6616(4) 0.8522(3) 0.6172(4) 0.0460(9) Uani 1 1 d U . .
N123 N 0.6575(4) 0.7970(3) 0.5971(4) 0.0467(9) Uani 1 1 d U . .
C124 C 0.7278(5) 0.7782(4) 0.5823(5) 0.0473(8) Uani 1 1 d U . .
C125 C 0.7785(5) 0.8231(4) 0.5934(5) 0.0461(9) Uani 1 1 d U . .
H125 H 0.8323 0.8231 0.5870 0.055 Uiso 1 1 calc R . .
C126 C 0.7585(5) 0.9295(4) 0.6310(4) 0.0434(8) Uani 1 1 d U . .
H12A H 0.7267 0.9428 0.6623 0.052 Uiso 1 1 calc R . .
H12B H 0.7489 0.9573 0.6002 0.052 Uiso 1 1 calc R . .
N131 N 0.3799(4) 0.7234(3) 0.5913(4) 0.0412(9) Uani 1 1 d U . .
C132 C 0.3454(5) 0.6688(4) 0.5923(4) 0.0398(8) Uani 1 1 d U . .
C133 C 0.2669(5) 0.6643(4) 0.6021(4) 0.0414(9) Uani 1 1 d U . .
H133 H 0.2431 0.6257 0.6043 0.050 Uiso 1 1 calc R . .
C134 C 0.2244(5) 0.7150(4) 0.6084(4) 0.0424(10) Uani 1 1 d U . .
H134 H 0.1706 0.7121 0.6144 0.051 Uiso 1 1 calc R . .
C135 C 0.2591(5) 0.7709(4) 0.6060(4) 0.0424(10) Uani 1 1 d U . .
H135 H 0.2301 0.8068 0.6110 0.051 Uiso 1 1 calc R . .
C136 C 0.3366(5) 0.7734(4) 0.5963(5) 0.0420(9) Uani 1 1 d U . .
H136 H 0.3605 0.8118 0.5930 0.050 Uiso 1 1 calc R . .
N141 N 0.4466(4) 0.5287(3) 0.5792(3) 0.0363(8) Uani 1 1 d U . .
N142 N 0.5008(4) 0.5684(3) 0.5656(3) 0.0357(8) Uani 1 1 d U . .
N143 N 0.4692(3) 0.6220(3) 0.5701(3) 0.0361(8) Uani 1 1 d U . .
C144 C 0.3949(4) 0.6165(4) 0.5861(4) 0.0373(8) Uani 1 1 d U . .
C145 C 0.3801(5) 0.5566(4) 0.5924(4) 0.0369(8) Uani 1 1 d U . .
H145 H 0.3334 0.5384 0.6037 0.044 Uiso 1 1 calc R . .
C146 C 0.4654(4) 0.4638(4) 0.5799(4) 0.0365(10) Uani 1 1 d U . .
H14A H 0.4848 0.4514 0.5436 0.044 Uiso 1 1 calc R . .
H14B H 0.4185 0.4401 0.5877 0.044 Uiso 1 1 calc R . .
N151 N 0.5675(6) 0.6810(4) 0.6660(4) 0.0620(11) Uani 1 1 d U . .
C152 C 0.5561(7) 0.7119(5) 0.7137(5) 0.0612(10) Uani 1 1 d U . .
C153 C 0.5766(7) 0.6888(4) 0.7628(5) 0.0651(11) Uani 1 1 d U . .
H153 H 0.5744 0.7133 0.7946 0.078 Uiso 1 1 calc R . .
C154 C 0.6008(7) 0.6291(5) 0.7666(5) 0.0669(12) Uani 1 1 d U . .
H154 H 0.6080 0.6105 0.8011 0.080 Uiso 1 1 calc R . .
C155 C 0.6142(7) 0.5974(5) 0.7187(5) 0.0665(12) Uani 1 1 d U . .
H155 H 0.6356 0.5580 0.7194 0.080 Uiso 1 1 calc R . .
C156 C 0.5957(7) 0.6249(4) 0.6704(5) 0.0642(11) Uani 1 1 d U . .
H156 H 0.6033 0.6026 0.6377 0.077 Uiso 1 1 calc R . .
N161 N 0.4851(5) 0.8643(3) 0.7103(4) 0.0531(10) Uani 1 1 d U . .
N162 N 0.4811(5) 0.8483(3) 0.6586(4) 0.0522(10) Uani 1 1 d U . .
N163 N 0.5055(5) 0.7929(4) 0.6563(4) 0.0530(10) Uani 1 1 d U . .
C164 C 0.5260(6) 0.7737(4) 0.7047(5) 0.0561(10) Uani 1 1 d U . .
C165 C 0.5126(6) 0.8197(4) 0.7410(5) 0.0550(10) Uani 1 1 d U . .
H165 H 0.5211 0.8197 0.7793 0.066 Uiso 1 1 calc R . .
C166 C 0.4635(6) 0.9264(4) 0.7250(4) 0.0533(12) Uani 1 1 d U . .
H16A H 0.4201 0.9394 0.7017 0.064 Uiso 1 1 calc R . .
H16B H 0.5074 0.9536 0.7176 0.064 Uiso 1 1 calc R . .
C171 C 0.8429(5) 0.9322(4) 0.6468(4) 0.0417(8) Uani 1 1 d U . .
C172 C 0.8966(5) 0.9453(4) 0.6069(4) 0.0398(8) Uani 1 1 d U . .
C173 C 0.9746(5) 0.9505(4) 0.6226(4) 0.0396(9) Uani 1 1 d U . .
C174 C 0.9966(5) 0.9443(4) 0.6767(4) 0.0409(9) Uani 1 1 d U . .
C175 C 0.9408(5) 0.9320(4) 0.7159(4) 0.0420(9) Uani 1 1 d U . .
C176 C 0.8624(5) 0.9233(4) 0.7017(4) 0.0426(9) Uani 1 1 d U . .
C177 C 0.8751(5) 0.9515(4) 0.5474(4) 0.0409(13) Uani 1 1 d U . .
H17A H 0.8974 0.9180 0.5266 0.061 Uiso 1 1 calc R . .
H17B H 0.8950 0.9898 0.5332 0.061 Uiso 1 1 calc R . .
H17C H 0.8191 0.9508 0.5437 0.061 Uiso 1 1 calc R . .
C178 C 1.0801(5) 0.9498(4) 0.6919(4) 0.0441(14) Uani 1 1 d U . .
H17D H 1.1117 0.9305 0.6637 0.066 Uiso 1 1 calc R . .
H17E H 1.0890 0.9298 0.7270 0.066 Uiso 1 1 calc R . .
H17F H 1.0939 0.9925 0.6948 0.066 Uiso 1 1 calc R . .
C179 C 0.8054(5) 0.9030(4) 0.7435(4) 0.0488(14) Uani 1 1 d U . .
H17G H 0.7793 0.9383 0.7590 0.073 Uiso 1 1 calc R . .
H17H H 0.8320 0.8810 0.7725 0.073 Uiso 1 1 calc R . .
H17I H 0.7675 0.8764 0.7262 0.073 Uiso 1 1 calc R . .
Cl11 Cl 0.51376(13) 0.71112(11) 0.40714(11) 0.0523(6) Uiso 1 1 d DU . .
O12 O 0.5764(2) 0.6784(2) 0.3829(2) 0.0613(17) Uiso 1 1 d DU A .
O13X O 0.4494(3) 0.7122(3) 0.3694(2) 0.0587(19) Uiso 0.799(9) 1 d PDU A 1
O14X O 0.4887(4) 0.6824(3) 0.4565(2) 0.0624(19) Uiso 0.799(9) 1 d PDU A 1
O15X O 0.5353(4) 0.77224(16) 0.4186(3) 0.063(2) Uiso 0.799(9) 1 d PDU A 1
O13Y O 0.4741(10) 0.7461(9) 0.3665(3) 0.060(2) Uiso 0.201(9) 1 d PDU A 2
O14Y O 0.5421(5) 0.7517(9) 0.4486(8) 0.059(2) Uiso 0.201(9) 1 d PDU A 2
O15Y O 0.4601(8) 0.6702(3) 0.4320(9) 0.058(2) Uiso 0.201(9) 1 d PDU A 2
Cl21 Cl 0.68067(13) 0.48871(10) 0.88447(10) 0.0521(6) Uiso 1 1 d DU . .
O22 O 0.7163(3) 0.5098(2) 0.93391(15) 0.0489(15) Uiso 1 1 d DU B .
O23X O 0.7171(4) 0.5146(3) 0.83728(18) 0.0582(16) Uiso 0.795(6) 1 d PDU B 1
O24X O 0.60065(17) 0.5068(3) 0.8832(3) 0.0627(17) Uiso 0.795(6) 1 d PDU B 1
O25X O 0.6836(4) 0.42437(13) 0.8802(3) 0.0619(17) Uiso 0.795(6) 1 d PDU B 1
O23Y O 0.6470(10) 0.5378(3) 0.8545(5) 0.060(2) Uiso 0.205(6) 1 d PDU B 2
O24Y O 0.6212(8) 0.4455(7) 0.8963(3) 0.058(2) Uiso 0.205(6) 1 d PDU B 2
O25Y O 0.7362(4) 0.4596(8) 0.8497(4) 0.060(2) Uiso 0.205(6) 1 d PDU B 2
O11S O 0.4822(3) 0.8370(3) 0.5347(3) 0.0461(17) Uani 1 1 d . . .
N12S N 0.5591(5) 0.9173(4) 0.5212(4) 0.0597(15) Uani 1 1 d U . .
C13S C 0.5031(6) 0.8882(5) 0.5451(5) 0.0589(16) Uani 1 1 d U . .
H13S H 0.4763 0.9089 0.5732 0.071 Uiso 1 1 calc R . .
C14S C 0.5822(6) 0.9776(4) 0.5367(5) 0.0610(18) Uani 1 1 d U . .
H14C H 0.5416 0.9963 0.5587 0.092 Uiso 1 1 calc R . .
H14D H 0.5909 1.0018 0.5038 0.092 Uiso 1 1 calc R . .
H14E H 0.6296 0.9756 0.5581 0.092 Uiso 1 1 calc R . .
C15S C 0.6124(6) 0.8854(5) 0.4865(5) 0.0662(19) Uani 1 1 d U . .
H15A H 0.6050 0.8418 0.4908 0.099 Uiso 1 1 calc R . .
H15B H 0.6651 0.8960 0.4968 0.099 Uiso 1 1 calc R . .
H15C H 0.6034 0.8967 0.4484 0.099 Uiso 1 1 calc R . .

loop_
_atom_site_aniso_label
_atom_site_aniso_U_11
_atom_site_aniso_U_22
_atom_site_aniso_U_33
_atom_site_aniso_U_23
_atom_site_aniso_U_13
_atom_site_aniso_U_12
Pb1 0.02437(19) 0.0233(2) 0.0557(3) -0.00655(15) 0.00523(15) -0.00180(13)
N111 0.0325(17) 0.0328(18) 0.085(2) -0.0172(18) 0.0123(18) -0.0038(15)
C112 0.0321(15) 0.0321(16) 0.084(2) -0.0159(16) 0.0113(16) -0.0033(14)
C113 0.0333(17) 0.0334(18) 0.087(2) -0.0161(18) 0.0142(18) -0.0035(16)
C114 0.0348(18) 0.0342(19) 0.088(3) -0.0168(19) 0.016(2) -0.0033(17)
C115 0.0355(18) 0.0340(19) 0.088(3) -0.017(2) 0.015(2) -0.0037(17)
C116 0.0342(18) 0.0335(19) 0.087(3) -0.0177(19) 0.0136(19) -0.0041(17)
N121 0.0304(14) 0.0280(14) 0.076(2) -0.0119(15) 0.0041(15) -0.0017(13)
N122 0.0305(15) 0.0293(16) 0.078(2) -0.0134(16) 0.0047(16) -0.0023(14)
N123 0.0307(15) 0.0300(16) 0.080(2) -0.0143(17) 0.0061(16) -0.0024(14)
C124 0.0310(14) 0.0304(15) 0.081(2) -0.0141(15) 0.0074(15) -0.0025(13)
C125 0.0306(15) 0.0291(16) 0.078(2) -0.0128(16) 0.0058(16) -0.0015(14)
C126 0.0323(15) 0.0263(15) 0.071(2) -0.0099(16) 0.0014(15) -0.0012(14)
N131 0.0277(16) 0.0277(15) 0.068(2) -0.0017(17) 0.0045(17) 0.0020(13)
C132 0.0259(14) 0.0274(14) 0.066(2) -0.0017(16) 0.0047(15) 0.0018(12)
C133 0.0263(15) 0.0294(17) 0.068(2) -0.0020(18) 0.0043(17) 0.0025(14)
C134 0.0270(17) 0.0306(17) 0.069(2) -0.0021(19) 0.0042(18) 0.0036(14)
C135 0.0276(17) 0.0301(17) 0.070(2) -0.0021(19) 0.0041(19) 0.0040(15)
C136 0.0280(17) 0.0288(16) 0.069(2) -0.0019(18) 0.0042(18) 0.0030(15)
N141 0.0242(15) 0.0240(15) 0.061(2) -0.0009(16) 0.0063(16) -0.0012(13)
N142 0.0236(15) 0.0236(16) 0.060(2) -0.0014(17) 0.0055(16) -0.0012(13)
N143 0.0239(15) 0.0239(15) 0.060(2) -0.0012(16) 0.0053(16) -0.0009(13)
C144 0.0242(14) 0.0253(14) 0.062(2) -0.0016(15) 0.0055(15) -0.0002(12)
C145 0.0241(15) 0.0251(15) 0.062(2) -0.0012(17) 0.0062(16) -0.0008(13)
C146 0.0249(19) 0.0237(17) 0.061(3) -0.001(2) 0.007(2) -0.0011(17)
N151 0.097(3) 0.0318(18) 0.057(2) -0.0033(17) -0.016(2) 0.010(2)
C152 0.096(2) 0.0318(17) 0.056(2) -0.0024(15) -0.015(2) 0.0092(18)
C153 0.102(3) 0.0351(19) 0.058(2) -0.0019(17) -0.016(2) 0.011(2)
C154 0.105(3) 0.036(2) 0.060(2) -0.0016(18) -0.017(2) 0.013(2)
C155 0.104(3) 0.035(2) 0.060(3) -0.0021(18) -0.018(2) 0.012(2)
C156 0.100(3) 0.0331(19) 0.059(2) -0.0031(18) -0.017(2) 0.012(2)
N161 0.081(2) 0.0270(17) 0.051(2) -0.0017(16) -0.008(2) 0.0035(18)
N162 0.079(2) 0.0266(18) 0.051(2) -0.0016(16) -0.008(2) 0.0038(18)
N163 0.080(2) 0.0269(17) 0.052(2) -0.0017(16) -0.009(2) 0.0043(18)
C164 0.087(2) 0.0290(16) 0.053(2) -0.0019(15) -0.011(2) 0.0055(17)
C165 0.085(2) 0.0284(17) 0.052(2) -0.0015(16) -0.009(2) 0.0043(18)
C166 0.081(3) 0.027(2) 0.051(3) -0.0023(19) -0.006(2) 0.003(2)
C171 0.0342(14) 0.0237(15) 0.067(2) -0.0070(15) -0.0011(15) -0.0007(13)
C172 0.0332(16) 0.0215(16) 0.065(2) -0.0054(17) -0.0029(15) 0.0000(15)
C173 0.0344(16) 0.0205(17) 0.064(2) -0.0043(18) -0.0041(16) 0.0003(16)
C174 0.0369(16) 0.0213(17) 0.064(2) -0.0037(18) -0.0046(16) 0.0004(16)
C175 0.0386(16) 0.0223(17) 0.065(2) -0.0046(18) -0.0032(16) 0.0002(16)
C176 0.0377(16) 0.0236(16) 0.067(2) -0.0056(17) -0.0007(16) -0.0008(15)
C177 0.033(3) 0.025(3) 0.065(2) -0.005(3) -0.004(2) 0.002(3)
C178 0.040(2) 0.027(3) 0.065(3) -0.001(3) -0.009(2) -0.002(3)
C179 0.046(3) 0.031(3) 0.069(3) -0.006(3) 0.005(2) -0.003(3)
O11S 0.041(3) 0.038(4) 0.060(5) 0.003(3) -0.004(3) -0.001(3)
N12S 0.050(3) 0.042(3) 0.087(5) 0.002(3) 0.002(3) -0.006(2)
C13S 0.049(3) 0.041(3) 0.086(5) 0.003(3) 0.001(3) -0.005(3)
C14S 0.052(4) 0.042(3) 0.088(5) 0.004(3) -0.003(4) -0.007(3)
C15S 0.057(4) 0.049(4) 0.093(5) 0.000(3) 0.007(3) -0.005(3)

loop_
_atom_type_symbol
_atom_type_description
_atom_type_scat_dispersion_real
_atom_type_scat_dispersion_imag
_atom_type_scat_source
C C 0.0033 0.0016 'International Tables Vol C Tables 4.2.6.8 and 6.1.1.4'
H H 0.0000 0.0000 'International Tables Vol C Tables 4.2.6.8 and 6.1.1.4'
N N 0.0061 0.0033 'International Tables Vol C Tables 4.2.6.8 and 6.1.1.4'
O O 0.0106 0.0060 'International Tables Vol C Tables 4.2.6.8 and 6.1.1.4'
Cl Cl 0.1484 0.1585 'International Tables Vol C Tables 4.2.6.8 and 6.1.1.4'
Pb Pb -3.3944 10.1111 'International Tables Vol C Tables 4.2.6.8 and 6.1.1.4'

loop_
_geom_angle_atom_site_label_1
_geom_angle_atom_site_label_2
_geom_angle_atom_site_label_3
_geom_angle
_geom_angle_site_symmetry_1
_geom_angle_site_symmetry_3
N163 Pb1 O11S 76.7(2) . .
N163 Pb1 N131 73.1(3) . .
O11S Pb1 N131 80.0(2) . .
N163 Pb1 N123 70.5(3) . .
O11S Pb1 N123 84.2(2) . .
N131 Pb1 N123 142.8(2) . .
N163 Pb1 N143 113.3(3) . .
O11S Pb1 N143 133.2(2) . .
N131 Pb1 N143 61.9(2) . .
N123 Pb1 N143 142.6(2) . .
N163 Pb1 N151 62.1(3) . .
O11S Pb1 N151 138.6(2) . .
N131 Pb1 N151 90.9(3) . .
N123 Pb1 N151 79.1(3) . .
N143 Pb1 N151 71.8(2) . .
N163 Pb1 N111 120.2(3) . .
O11S Pb1 N111 125.7(2) . .
N131 Pb1 N111 151.9(2) . .
N123 Pb1 N111 60.2(2) . .
N143 Pb1 N111 90.1(2) . .
N151 Pb1 N111 76.7(3) . .
C112 N111 C116 118.3(8) . .
C112 N111 Pb1 121.6(6) . .
C116 N111 Pb1 120.0(6) . .
N111 C112 C113 121.8(8) . .
N111 C112 C124 116.0(8) . .
C113 C112 C124 122.1(8) . .
C112 C113 C114 119.0(9) . .
C112 C113 H113 120.5 . .
C114 C113 H113 120.5 . .
C115 C114 C113 120.1(8) . .
C115 C114 H114 119.9 . .
C113 C114 H114 119.9 . .
C114 C115 C116 116.8(8) . .
C114 C115 H115 121.6 . .
C116 C115 H115 121.6 . .
N111 C116 C115 123.8(8) . .
N111 C116 H116 118.1 . .
C115 C116 H116 118.1 . .
N122 N121 C125 111.2(7) . .
N122 N121 C126 118.8(7) . .
C125 N121 C126 129.7(7) . .
N123 N122 N121 105.8(6) . .
N122 N123 C124 109.9(7) . .
N122 N123 Pb1 127.9(5) . .
C124 N123 Pb1 121.3(6) . .
N123 C124 C125 108.1(8) . .
N123 C124 C112 120.2(8) . .
C125 C124 C112 131.7(8) . .
N121 C125 C124 105.0(7) . .
N121 C125 H125 127.5 . .
C124 C125 H125 127.5 . .
N121 C126 C171 111.1(7) . .
N121 C126 H12A 109.4 . .
C171 C126 H12A 109.4 . .
N121 C126 H12B 109.4 . .
C171 C126 H12B 109.4 . .
H12A C126 H12B 108.0 . .
C136 N131 C132 119.1(7) . .
C136 N131 Pb1 119.4(6) . .
C132 N131 Pb1 121.2(5) . .
N131 C132 C133 120.2(8) . .
N131 C132 C144 116.7(7) . .
C133 C132 C144 123.0(8) . .
C134 C133 C132 119.8(8) . .
C134 C133 H133 120.1 . .
C132 C133 H133 120.1 . .
C133 C134 C135 120.0(8) . .
C133 C134 H134 120.0 . .
C135 C134 H134 120.0 . .
C136 C135 C134 118.4(8) . .
C136 C135 H135 120.8 . .
C134 C135 H135 120.8 . .
N131 C136 C135 122.3(8) . .
N131 C136 H136 118.9 . .
C135 C136 H136 118.9 . .
N142 N141 C145 111.4(7) . .
N142 N141 C146 119.3(6) . .
C145 N141 C146 129.3(7) . .
N143 N142 N141 106.3(6) . .
N142 N143 C144 110.0(7) . .
N142 N143 Pb1 131.7(5) . .
C144 N143 Pb1 117.5(5) . .
N143 C144 C145 107.5(7) . .
N143 C144 C132 121.6(8) . .
C145 C144 C132 130.8(8) . .
N141 C145 C144 104.9(7) . .
N141 C145 H145 127.6 . .
C144 C145 H145 127.6 . .
N141 C146 C173 110.6(7) . 6_755
N141 C146 H14A 109.5 . .
C173 C146 H14A 109.5 6_755 .
N141 C146 H14B 109.5 . .
C173 C146 H14B 109.5 6_755 .
H14A C146 H14B 108.1 . .
C156 N151 C152 116.7(9) . .
C156 N151 Pb1 124.0(7) . .
C152 N151 Pb1 119.3(6) . .
C153 C152 N151 122.0(10) . .
C153 C152 C164 125.0(10) . .
N151 C152 C164 112.7(9) . .
C152 C153 C154 119.8(11) . .
C152 C153 H153 120.1 . .
C154 C153 H153 120.1 . .
C155 C154 C153 118.4(11) . .
C155 C154 H154 120.8 . .
C153 C154 H154 120.8 . .
C156 C155 C154 117.8(10) . .
C156 C155 H155 121.1 . .
C154 C155 H155 121.1 . .
N151 C156 C155 124.6(11) . .
N151 C156 H156 117.7 . .
C155 C156 H156 117.7 . .
N162 N161 C165 111.4(8) . .
N162 N161 C166 118.2(8) . .
C165 N161 C166 130.4(9) . .
N163 N162 N161 106.1(8) . .
N162 N163 C164 110.9(9) . .
N162 N163 Pb1 125.2(7) . .
C164 N163 Pb1 123.2(7) . .
N163 C164 C165 107.3(9) . .
N163 C164 C152 122.2(10) . .
C165 C164 C152 130.5(10) . .
N161 C165 C164 104.2(10) . .
N161 C165 H165 127.9 . .
C164 C165 H165 127.9 . .
N161 C166 C175 112.3(8) . 8_557
N161 C166 H16A 109.1 . .
C175 C166 H16A 109.1 8_557 .
N161 C166 H16B 109.1 . .
C175 C166 H16B 109.1 8_557 .
H16A C166 H16B 107.9 . .
C172 C171 C176 122.9(8) . .
C172 C171 C126 118.8(9) . .
C176 C171 C126 118.2(9) . .
C171 C172 C173 118.3(9) . .
C171 C172 C177 122.3(8) . .
C173 C172 C177 119.4(8) . .
C174 C173 C172 121.0(9) . .
C174 C173 C146 119.4(8) . 6_765
C172 C173 C146 119.5(9) . 6_765
C173 C174 C175 119.0(8) . .
C173 C174 C178 119.7(9) . .
C175 C174 C178 121.3(9) . .
C174 C175 C176 121.8(10) . .
C174 C175 C166 119.7(9) . 8_657
C176 C175 C166 118.5(9) . 8_657
C171 C176 C175 116.7(9) . .
C171 C176 C179 122.6(8) . .
C175 C176 C179 120.7(9) . .
C172 C177 H17A 109.5 . .
C172 C177 H17B 109.5 . .
H17A C177 H17B 109.5 . .
C172 C177 H17C 109.5 . .
H17A C177 H17C 109.5 . .
H17B C177 H17C 109.5 . .
C174 C178 H17D 109.5 . .
C174 C178 H17E 109.5 . .
H17D C178 H17E 109.5 . .
C174 C178 H17F 109.5 . .
H17D C178 H17F 109.5 . .
H17E C178 H17F 109.5 . .
C176 C179 H17G 109.5 . .
C176 C179 H17H 109.5 . .
H17G C179 H17H 109.5 . .
C176 C179 H17I 109.5 . .
H17G C179 H17I 109.5 . .
H17H C179 H17I 109.5 . .
O15X Cl11 O14X 109.5(3) . .
O15X Cl11 O12 111.0(2) . .
O14X Cl11 O12 110.8(2) . .
O15X Cl11 O13Y 75.7(9) . .
O14X Cl11 O13Y 132.5(6) . .
O12 Cl11 O13Y 110.5(3) . .
O15X Cl11 O15Y 133.1(6) . .
O14X Cl11 O15Y 33.4(9) . .
O12 Cl11 O15Y 110.5(3) . .
O13Y Cl11 O15Y 108.7(3) . .
O15X Cl11 O14Y 35.4(9) . .
O14X Cl11 O14Y 77.7(9) . .
O12 Cl11 O14Y 110.2(3) . .
O13Y Cl11 O14Y 108.5(3) . .
O15Y Cl11 O14Y 108.4(3) . .
O15X Cl11 O13X 108.1(2) . .
O14X Cl11 O13X 108.0(2) . .
O12 Cl11 O13X 109.3(2) . .
O13Y Cl11 O13X 34.9(9) . .
O15Y Cl11 O13X 77.2(9) . .
O14Y Cl11 O13X 134.5(6) . .
O25X Cl21 O23Y 137.0(5) . .
O25X Cl21 O23X 108.8(3) . .
O23Y Cl21 O23X 57.9(8) . .
O25X Cl21 O22 111.7(3) . .
O23Y Cl21 O22 111.2(3) . .
O23X Cl21 O22 110.9(3) . .
O25X Cl21 O24Y 51.6(8) . .
O23Y Cl21 O24Y 108.2(3) . .
O23X Cl21 O24Y 138.1(5) . .
O22 Cl21 O24Y 110.8(3) . .
O25X Cl21 O25Y 59.2(8) . .
O23Y Cl21 O25Y 108.0(3) . .
O23X Cl21 O25Y 53.5(8) . .
O22 Cl21 O25Y 110.7(3) . .
O24Y Cl21 O25Y 107.8(3) . .
O25X Cl21 O24X 107.9(3) . .
O23Y Cl21 O24X 52.3(8) . .
O23X Cl21 O24X 107.3(3) . .
O22 Cl21 O24X 110.1(3) . .
O24Y Cl21 O24X 59.7(8) . .
O25Y Cl21 O24X 139.1(5) . .
C13S O11S Pb1 130.9(7) . .
C13S N12S C15S 120.1(9) . .
C13S N12S C14S 123.1(10) . .
C15S N12S C14S 115.3(8) . .
O11S C13S N12S 126.1(12) . .
O11S C13S H13S 117.0 . .
N12S C13S H13S 117.0 . .
N12S C14S H14C 109.5 . .
N12S C14S H14D 109.5 . .
H14C C14S H14D 109.5 . .
N12S C14S H14E 109.5 . .
H14C C14S H14E 109.5 . .
H14D C14S H14E 109.5 . .
N12S C15S H15A 109.5 . .
N12S C15S H15B 109.5 . .
H15A C15S H15B 109.5 . .
N12S C15S H15C 109.5 . .
H15A C15S H15C 109.5 . .
H15B C15S H15C 109.5 . .

loop_
_geom_bond_atom_site_label_1
_geom_bond_atom_site_label_2
_geom_bond_distance
_geom_bond_site_symmetry_2
Pb1 N163 2.531(9) .
Pb1 O11S 2.567(6) .
Pb1 N131 2.693(7) .
Pb1 N123 2.695(7) .
Pb1 N143 2.711(7) .
Pb1 N151 2.726(9) .
Pb1 N111 2.766(7) .
N111 C112 1.334(11) .
N111 C116 1.338(11) .
C112 C113 1.371(12) .
C112 C124 1.476(12) .
C113 C114 1.394(12) .
C113 H113 0.9500 .
C114 C115 1.368(12) .
C114 H114 0.9500 .
C115 C116 1.387(12) .
C115 H115 0.9500 .
C116 H116 0.9500 .
N121 N122 1.342(9) .
N121 C125 1.343(11) .
N121 C126 1.478(10) .
N122 N123 1.319(10) .
N123 C124 1.344(11) .
C124 C125 1.358(12) .
C125 H125 0.9500 .
C126 C171 1.522(12) .
C126 H12A 0.9900 .
C126 H12B 0.9900 .
N131 C136 1.344(10) .
N131 C132 1.352(11) .
C132 C133 1.393(11) .
C132 C144 1.451(11) .
C133 C134 1.354(11) .
C133 H133 0.9500 .
C134 C135 1.378(12) .
C134 H134 0.9500 .
C135 C136 1.372(12) .
C135 H135 0.9500 .
C136 H136 0.9500 .
N141 N142 1.332(10) .
N141 C145 1.353(10) .
N141 C146 1.474(11) .
N142 N143 1.314(10) .
N143 C144 1.359(9) .
C144 C145 1.360(11) .
C145 H145 0.9500 .
C146 C173 1.508(12) 6_755
C146 H14A 0.9900 .
C146 H14B 0.9900 .
N151 C156 1.339(12) .
N151 C152 1.369(14) .
C152 C153 1.356(15) .
C152 C164 1.481(14) .
C153 C154 1.390(14) .
C153 H153 0.9500 .
C154 C155 1.387(15) .
C154 H154 0.9500 .
C155 C156 1.370(15) .
C155 H155 0.9500 .
C156 H156 0.9500 .
N161 N162 1.317(12) .
N161 C165 1.329(12) .
N161 C166 1.471(12) .
N162 N163 1.299(10) .
N163 C164 1.310(14) .
C164 C165 1.374(14) .
C165 H165 0.9500 .
C166 C175 1.508(14) 8_557
C166 H16A 0.9900 .
C166 H16B 0.9900 .
C171 C172 1.383(13) .
C171 C176 1.401(14) .
C172 C173 1.416(11) .
C172 C177 1.514(14) .
C173 C174 1.388(13) .
C173 C146 1.508(12) 6_765
C174 C175 1.393(13) .
C174 C178 1.507(12) .
C175 C176 1.423(12) .
C175 C166 1.508(14) 8_657
C176 C179 1.496(13) .
C177 H17A 0.9800 .
C177 H17B 0.9800 .
C177 H17C 0.9800 .
C178 H17D 0.9800 .
C178 H17E 0.9800 .
C178 H17F 0.9800 .
C179 H17G 0.9800 .
C179 H17H 0.9800 .
C179 H17I 0.9800 .
Cl11 O15X 1.4320(18) .
Cl11 O14X 1.4343(18) .
Cl11 O12 1.438(2) .
Cl11 O13Y 1.4386(19) .
Cl11 O15Y 1.4387(19) .
Cl11 O14Y 1.4421(19) .
Cl11 O13X 1.4534(18) .
Cl21 O25X 1.4297(18) .
Cl21 O23Y 1.4363(19) .
Cl21 O23X 1.4385(18) .
Cl21 O22 1.439(2) .
Cl21 O24Y 1.4401(19) .
Cl21 O25Y 1.4422(19) .
Cl21 O24X 1.4506(18) .
O11S C13S 1.217(12) .
N12S C13S 1.307(13) .
N12S C15S 1.445(13) .
N12S C14S 1.446(12) .
C13S H13S 0.9500 .
C14S H14C 0.9800 .
C14S H14D 0.9800 .
C14S H14E 0.9800 .
C15S H15A 0.9800 .
C15S H15B 0.9800 .
C15S H15C 0.9800 .

loop_
_geom_torsion_atom_site_label_1
_geom_torsion_atom_site_label_2
_geom_torsion_atom_site_label_3
_geom_torsion_atom_site_label_4
_geom_torsion
_geom_torsion_site_symmetry_1
_geom_torsion_site_symmetry_4
N163 Pb1 N111 C112 -44.2(9) . .
O11S Pb1 N111 C112 50.9(9) . .
N131 Pb1 N111 C112 -156.3(8) . .
N123 Pb1 N111 C112 -5.4(8) . .
N143 Pb1 N111 C112 -161.5(9) . .
N151 Pb1 N111 C112 -90.3(9) . .
N163 Pb1 N111 C116 139.1(8) . .
O11S Pb1 N111 C116 -125.7(8) . .
N131 Pb1 N111 C116 27.0(12) . .
N123 Pb1 N111 C116 178.0(10) . .
N143 Pb1 N111 C116 21.8(8) . .
N151 Pb1 N111 C116 93.1(9) . .
C116 N111 C112 C113 3.8(17) . .
Pb1 N111 C112 C113 -172.9(9) . .
C116 N111 C112 C124 179.4(10) . .
Pb1 N111 C112 C124 2.7(13) . .
N111 C112 C113 C114 -4.5(18) . .
C124 C112 C113 C114 -179.8(11) . .
C112 C113 C114 C115 2.5(18) . .
C113 C114 C115 C116 0.0(17) . .
C112 N111 C116 C115 -1.2(17) . .
Pb1 N111 C116 C115 175.6(9) . .
C114 C115 C116 N111 -0.7(18) . .
C125 N121 N122 N123 1.0(11) . .
C126 N121 N122 N123 175.2(9) . .
N121 N122 N123 C124 -0.5(12) . .
N121 N122 N123 Pb1 -169.2(6) . .
N163 Pb1 N123 N122 -39.6(8) . .
O11S Pb1 N123 N122 38.3(8) . .
N131 Pb1 N123 N122 -26.7(11) . .
N143 Pb1 N123 N122 -142.8(7) . .
N151 Pb1 N123 N122 -103.6(9) . .
N111 Pb1 N123 N122 175.6(10) . .
N163 Pb1 N123 C124 152.9(9) . .
O11S Pb1 N123 C124 -129.2(8) . .
N131 Pb1 N123 C124 165.8(7) . .
N143 Pb1 N123 C124 49.6(10) . .
N151 Pb1 N123 C124 88.8(8) . .
N111 Pb1 N123 C124 8.0(8) . .
N122 N123 C124 C125 -0.1(13) . .
Pb1 N123 C124 C125 169.5(7) . .
N122 N123 C124 C112 179.8(10) . .
Pb1 N123 C124 C112 -10.6(14) . .
N111 C112 C124 N123 5.1(16) . .
C113 C112 C124 N123 -179.3(11) . .
N111 C112 C124 C125 -175.1(12) . .
C113 C112 C124 C125 1(2) . .
N122 N121 C125 C124 -1.0(12) . .
C126 N121 C125 C124 -174.4(10) . .
N123 C124 C125 N121 0.6(13) . .
C112 C124 C125 N121 -179.2(12) . .
N122 N121 C126 C171 158.7(9) . .
C125 N121 C126 C171 -28.3(15) . .
N163 Pb1 N131 C136 57.2(8) . .
O11S Pb1 N131 C136 -21.8(8) . .
N123 Pb1 N131 C136 44.5(10) . .
N143 Pb1 N131 C136 -173.7(9) . .
N151 Pb1 N131 C136 117.6(8) . .
N111 Pb1 N131 C136 -179.6(7) . .
N163 Pb1 N131 C132 -129.2(8) . .
O11S Pb1 N131 C132 151.8(8) . .
N123 Pb1 N131 C132 -141.9(7) . .
N143 Pb1 N131 C132 -0.1(7) . .
N151 Pb1 N131 C132 -68.9(8) . .
N111 Pb1 N131 C132 -6.0(12) . .
C136 N131 C132 C133 -4.4(16) . .
Pb1 N131 C132 C133 -178.0(7) . .
C136 N131 C132 C144 179.3(9) . .
Pb1 N131 C132 C144 5.7(13) . .
N131 C132 C133 C134 2.8(16) . .
C144 C132 C133 C134 178.9(10) . .
C132 C133 C134 C135 -1.1(16) . .
C133 C134 C135 C136 1.1(16) . .
C132 N131 C136 C135 4.5(16) . .
Pb1 N131 C136 C135 178.2(8) . .
C134 C135 C136 N131 -2.8(17) . .
C145 N141 N142 N143 -0.1(10) . .
C146 N141 N142 N143 -178.1(7) . .
N141 N142 N143 C144 -0.4(10) . .
N141 N142 N143 Pb1 168.2(6) . .
N163 Pb1 N143 N142 -119.8(8) . .
O11S Pb1 N143 N142 146.7(7) . .
N131 Pb1 N143 N142 -173.8(8) . .
N123 Pb1 N143 N142 -31.8(10) . .
N151 Pb1 N143 N142 -72.5(8) . .
N111 Pb1 N143 N142 3.4(8) . .
N163 Pb1 N143 C144 48.0(7) . .
O11S Pb1 N143 C144 -45.5(8) . .
N131 Pb1 N143 C144 -5.9(6) . .
N123 Pb1 N143 C144 136.1(6) . .
N151 Pb1 N143 C144 95.3(7) . .
N111 Pb1 N143 C144 171.3(7) . .
N142 N143 C144 C145 0.7(11) . .
Pb1 N143 C144 C145 -169.7(6) . .
N142 N143 C144 C132 -177.7(9) . .
Pb1 N143 C144 C132 11.9(12) . .
N131 C132 C144 N143 -11.9(15) . .
C133 C132 C144 N143 171.9(10) . .
N131 C132 C144 C145 170.1(11) . .
C133 C132 C144 C145 -6.2(18) . .
N142 N141 C145 C144 0.5(11) . .
C146 N141 C145 C144 178.2(9) . .
N143 C144 C145 N141 -0.7(11) . .
C132 C144 C145 N141 177.5(10) . .
N142 N141 C146 C173 63.7(10) . 6_755
C145 N141 C146 C173 -113.8(10) . 6_755
N163 Pb1 N151 C156 177.6(11) . .
O11S Pb1 N151 C156 -176.8(8) . .
N131 Pb1 N151 C156 107.4(9) . .
N123 Pb1 N151 C156 -108.8(10) . .
N143 Pb1 N151 C156 47.4(9) . .
N111 Pb1 N151 C156 -47.1(9) . .
N163 Pb1 N151 C152 -1.3(8) . .
O11S Pb1 N151 C152 4.3(11) . .
N131 Pb1 N151 C152 -71.6(9) . .
N123 Pb1 N151 C152 72.3(9) . .
N143 Pb1 N151 C152 -131.6(9) . .
N111 Pb1 N151 C152 133.9(9) . .
C156 N151 C152 C153 4.1(18) . .
Pb1 N151 C152 C153 -176.9(10) . .
C156 N151 C152 C164 179.1(11) . .
Pb1 N151 C152 C164 -1.9(13) . .
N151 C152 C153 C154 -9(2) . .
C164 C152 C153 C154 177.0(12) . .
C152 C153 C154 C155 9.5(19) . .
C153 C154 C155 C156 -6.3(18) . .
C152 N151 C156 C155 -0.9(18) . .
Pb1 N151 C156 C155 -179.8(9) . .
C154 C155 C156 N151 2.1(19) . .
C165 N161 N162 N163 0.5(12) . .
C166 N161 N162 N163 177.7(9) . .
N161 N162 N163 C164 -1.0(12) . .
N161 N162 N163 Pb1 -172.0(6) . .
O11S Pb1 N163 N162 -1.1(8) . .
N131 Pb1 N163 N162 -84.5(8) . .
N123 Pb1 N163 N162 87.4(8) . .
N143 Pb1 N163 N162 -132.7(8) . .
N151 Pb1 N163 N162 175.1(10) . .
N111 Pb1 N163 N162 122.7(8) . .
O11S Pb1 N163 C164 -171.1(9) . .
N131 Pb1 N163 C164 105.5(9) . .
N123 Pb1 N163 C164 -82.6(9) . .
N143 Pb1 N163 C164 57.3(9) . .
N151 Pb1 N163 C164 5.1(8) . .
N111 Pb1 N163 C164 -47.3(9) . .
N162 N163 C164 C165 1.0(13) . .
Pb1 N163 C164 C165 172.3(7) . .
N162 N163 C164 C152 179.9(11) . .
Pb1 N163 C164 C152 -8.8(15) . .
C153 C152 C164 N163 -178.4(13) . .
N151 C152 C164 N163 6.7(16) . .
C153 C152 C164 C165 0(2) . .
N151 C152 C164 C165 -174.6(12) . .
N162 N161 C165 C164 0.1(12) . .
C166 N161 C165 C164 -176.6(11) . .
N163 C164 C165 N161 -0.6(13) . .
C152 C164 C165 N161 -179.4(12) . .
N162 N161 C166 C175 157.5(9) . 8_557
C165 N161 C166 C175 -26.0(16) . 8_557
N121 C126 C171 C172 91.0(10) . .
N121 C126 C171 C176 -91.1(10) . .
C176 C171 C172 C173 -0.7(13) . .
C126 C171 C172 C173 177.1(8) . .
C176 C171 C172 C177 176.7(8) . .
C126 C171 C172 C177 -5.5(12) . .
C171 C172 C173 C174 -1.7(12) . .
C177 C172 C173 C174 -179.2(7) . .
C171 C172 C173 C146 179.0(7) . 6_765
C177 C172 C173 C146 1.6(12) . 6_765
C172 C173 C174 C175 0.7(13) . .
C146 C173 C174 C175 -180.0(8) 6_765 .
C172 C173 C174 C178 179.7(7) . .
C146 C173 C174 C178 -1.0(12) 6_765 .
C173 C174 C175 C176 2.5(13) . .
C178 C174 C175 C176 -176.4(8) . .
C173 C174 C175 C166 -178.7(8) . 8_657
C178 C174 C175 C166 2.4(12) . 8_657
C172 C171 C176 C175 3.7(13) . .
C126 C171 C176 C175 -174.1(7) . .
C172 C171 C176 C179 -173.5(8) . .
C126 C171 C176 C179 8.7(12) . .
C174 C175 C176 C171 -4.6(12) . .
C166 C175 C176 C171 176.6(8) 8_657 .
C174 C175 C176 C179 172.7(8) . .
C166 C175 C176 C179 -6.1(12) 8_657 .
N163 Pb1 O11S C13S 52.3(10) . .
N131 Pb1 O11S C13S 127.2(10) . .
N123 Pb1 O11S C13S -19.0(10) . .
N143 Pb1 O11S C13S 162.0(9) . .
N151 Pb1 O11S C13S 47.3(11) . .
N111 Pb1 O11S C13S -65.5(10) . .
Pb1 O11S C13S N12S 85.6(15) . .
C15S N12S C13S O11S -12.9(18) . .
C14S N12S C13S O11S -178.3(11) . .
